data_7061967
loop_
_publ_author_name
'Some\,san, Adrian-Alexandru'
'Varga, Richard A.'

_publ_section_title
;
 Diaryllead(ii) species stabilized by C,O-chelating ligands
;
_journal_issue 42
_journal_name_full 'New Journal of Chemistry'
_journal_page_first 20074
_journal_page_last 20077
_journal_paper_doi 10.1039/D2NJ03796C
_journal_volume 46
_journal_year 2022
_chemical_formula_sum 'C48 H54 O6 Pb2'
_chemical_formula_weight 1141.29
_chemical_name_common asa252
_space_group_crystal_system trigonal
_space_group_IT_number 148
_space_group_name_Hall '-R 3'
_space_group_name_H-M_alt 'R -3 :H'
_atom_sites_solution_hydrogens geom
_audit_update_record
;
2022-07-26 deposited with the CCDC.	2022-10-12 downloaded from the CCDC.
;
_cell_angle_alpha 90
_cell_angle_beta 90
_cell_angle_gamma 120
_cell_formula_units_Z 3
_cell_length_a 19.4807(4)
_cell_length_b 19.4807(4)
_cell_length_c 9.7000(3)
_cell_measurement_reflns_used 9111
_cell_measurement_temperature 100.(2)
_cell_measurement_theta_max 31.9241
_cell_measurement_theta_min 2.4220
_cell_volume 3187.95(14)
_computing_cell_refinement 'SAINT V8.40B (Bruker Nano, Inc., 2019)'
_computing_data_collection 'Bruker APEX3 2019.11-0'
_computing_data_reduction 'SAINT V8.40B (Bruker Nano, Inc., 2019)'
_computing_molecular_graphics 'shelXle (C.B. Huebschle, rev 994)'
_computing_publication_material 'Bruker APEX3 2019.11-0'
_computing_structure_refinement 'SHELXL-2018/3 (Sheldrick, 2018)'
_computing_structure_solution 'SHELXT 2018/2 (Sheldrick, 2018)'
_diffrn_ambient_temperature 100.(2)
_diffrn_detector_area_resol_mean 7.3910
_diffrn_measured_fraction_theta_full 0.998
_diffrn_measured_fraction_theta_max 0.998
_diffrn_measurement_device_type 'Bruker D8 Venture'
_diffrn_measurement_method '\f and \w scans'
_diffrn_radiation_monochromator 'multilayer optics'
_diffrn_radiation_type 'Mo K\a'
_diffrn_radiation_wavelength 0.71073
_diffrn_reflns_av_R_equivalents 0.0449
_diffrn_reflns_av_unetI/netI 0.0354
_diffrn_reflns_limit_h_max 27
_diffrn_reflns_limit_h_min -29
_diffrn_reflns_limit_k_max 29
_diffrn_reflns_limit_k_min -28
_diffrn_reflns_limit_l_max 14
_diffrn_reflns_limit_l_min -14
_diffrn_reflns_number 13621
_diffrn_reflns_theta_full 25.24
_diffrn_reflns_theta_max 32.03
_diffrn_reflns_theta_min 2.09
_diffrn_source 'Incoatec Mo--I\mS 3.0 microfocus source'
_diffrn_source_current 1.4
_diffrn_source_power 0.07
_diffrn_source_voltage 50
_exptl_absorpt_coefficient_mu 7.959
_exptl_absorpt_correction_T_max 0.69
_exptl_absorpt_correction_T_min 0.43
_exptl_absorpt_correction_type multi-scan
_exptl_absorpt_process_details
;
Krause, L., Herbst-Irmer, R., Sheldrick G.M. & Stalke D.,
J. Appl. Cryst. 48 (2015) 3-10
;
_exptl_crystal_colour 'clear pale yellow'
_exptl_crystal_density_diffrn 1.783
_exptl_crystal_density_method 'not measured'
_exptl_crystal_description block
_exptl_crystal_F_000 1662
_exptl_crystal_size_max 0.150
_exptl_crystal_size_mid 0.070
_exptl_crystal_size_min 0.050
_refine_diff_density_max 1.080
_refine_diff_density_min -1.798
_refine_ls_extinction_method none
_refine_ls_goodness_of_fit_ref 1.086
_refine_ls_hydrogen_treatment constr
_refine_ls_matrix_type full
_refine_ls_number_parameters 86
_refine_ls_number_reflns 2479
_refine_ls_number_restraints 0
_refine_ls_restrained_S_all 1.086
_refine_ls_R_factor_all 0.0305
_refine_ls_R_factor_gt 0.0248
_refine_ls_shift/su_max 0.001
_refine_ls_shift/su_mean 0.000
_refine_ls_structure_factor_coef Fsqd
_refine_ls_weighting_details 'w=1/[\s^2^(Fo^2^)+(0.0072P)^2^+14.1731P] where P=(Fo^2^+2Fc^2^)/3'
_refine_ls_weighting_scheme calc
_refine_ls_wR_factor_gt 0.0449
_refine_ls_wR_factor_ref 0.0461
_reflns_Friedel_coverage 0.000
_reflns_number_gt 2238
_reflns_number_total 2479
_reflns_threshold_expression 'I > 2\s(I)'
_cod_data_source_file d2nj03796c2.cif
_cod_data_source_block 087richy
_cod_depositor_comments
;
The following automatic conversions were performed:

data item '_exptl_absorpt_correction_type' value 'Multi-Scan' was
changed to 'multi-scan' in accordance with the
/home/data/users/saulius/crontab/automatic-downloads/rss-feeds/RSC/lib/dictionaries/cif_core.dic
dictionary named 'cif_core.dic' version 2.4.2 last updated on
2011-04-26.

Automatic conversion script
Id: cif_fix_values 7556 2019-12-06 15:28:31Z antanas 

 Adding full bibliography for 7061967--7061971.cif.
;
_cod_original_cell_volume 3187.95(16)
_cod_original_sg_symbol_H-M 'R -3'
_cod_database_code 7061967

loop_
_space_group_symop_operation_xyz
'x, y, z'
'-y, x-y, z'
'-x+y, -x, z'
'x+2/3, y+1/3, z+1/3'
'-y+2/3, x-y+1/3, z+1/3'
'-x+y+2/3, -x+1/3, z+1/3'
'x+1/3, y+2/3, z+2/3'
'-y+1/3, x-y+2/3, z+2/3'
'-x+y+1/3, -x+2/3, z+2/3'
'-x, -y, -z'
'y, -x+y, -z'
'x-y, x, -z'
'-x+2/3, -y+1/3, -z+1/3'
'y+2/3, -x+y+1/3, -z+1/3'
'x-y+2/3, x+1/3, -z+1/3'
'-x+1/3, -y+2/3, -z+2/3'
'y+1/3, -x+y+2/3, -z+2/3'
'x-y+1/3, x+2/3, -z+2/3'

loop_
_atom_site_type_symbol
_atom_site_label
_atom_site_fract_x
_atom_site_fract_y
_atom_site_fract_z
_atom_site_U_iso_or_equiv
_atom_site_adp_type
_atom_site_calc_flag
_atom_site_refinement_flags_adp
_atom_site_refinement_flags_occupancy
_atom_site_refinement_flags_posn
_atom_site_occupancy
_atom_site_disorder_assembly
_atom_site_disorder_group
Pb Pb1 0.333333 0.666667 0.51867(2) 0.01423(5) Uani d T P S 1 . .
O O1 0.16070(16) 0.38349(13) 0.5756(3) 0.0485(7) Uani d . . . 1 . .
C C1 0.32917(15) 0.56048(15) 0.4224(2) 0.0175(5) Uani d . . . 1 . .
C C2 0.27187(16) 0.48228(15) 0.4518(2) 0.0184(5) Uani d . . . 1 . .
C C3 0.27355(17) 0.42052(16) 0.3810(3) 0.0210(5) Uani d . . . 1 . .
H H3 0.234694 0.367126 0.400241 0.025 Uiso calc U . R 1 . .
C C4 0.33141(18) 0.43668(17) 0.2831(3) 0.0238(6) Uani d . . . 1 . .
H H4 0.331938 0.394329 0.235495 0.029 Uiso calc U . R 1 . .
C C5 0.38844(17) 0.51408(17) 0.2542(3) 0.0229(5) Uani d . . . 1 . .
H H5 0.428316 0.52488 0.187506 0.027 Uiso calc U . R 1 . .
C C6 0.38720(16) 0.57606(16) 0.3230(3) 0.0197(5) Uani d . . . 1 . .
H H6 0.425995 0.629282 0.302427 0.024 Uiso calc U . R 1 . .
C C7 0.20915(17) 0.46453(16) 0.5589(3) 0.0232(5) Uani d . . . 1 . .
H H7A 0.234767 0.488669 0.647906 0.028 Uiso calc U . R 1 . .
H H7B 0.176709 0.488207 0.530408 0.028 Uiso calc U . R 1 . .
C C8 0.1060(2) 0.3641(2) 0.6851(4) 0.0495(11) Uani d . . . 1 . .
H H8A 0.073457 0.388719 0.668841 0.074 Uiso calc U . R 1 . .
H H8B 0.13487 0.383741 0.772157 0.074 Uiso calc U . R 1 . .
H H8C 0.071755 0.306421 0.690167 0.074 Uiso calc U . R 1 . .

loop_
_atom_site_aniso_label
_atom_site_aniso_U_11
_atom_site_aniso_U_22
_atom_site_aniso_U_33
_atom_site_aniso_U_12
_atom_site_aniso_U_13
_atom_site_aniso_U_23
Pb1 0.01309(6) 0.01309(6) 0.01653(7) 0.00654(3) 0 0
O1 0.0539(16) 0.0174(11) 0.0525(15) 0.0015(11) 0.0333(13) -0.0038(10)
C1 0.0181(12) 0.0185(12) 0.0182(10) 0.0109(10) -0.0021(9) -0.0006(9)
C2 0.0206(13) 0.0179(12) 0.0174(10) 0.0100(11) -0.0018(9) -0.0014(9)
C3 0.0234(14) 0.0159(12) 0.0237(12) 0.0097(11) -0.0028(10) -0.0018(9)
C4 0.0320(15) 0.0233(14) 0.0228(12) 0.0190(13) -0.0020(11) -0.0033(10)
C5 0.0247(14) 0.0266(14) 0.0216(12) 0.0160(12) 0.0032(10) -0.0001(10)
C6 0.0197(13) 0.0194(13) 0.0208(11) 0.0103(11) 0.0015(9) 0.0004(9)
C7 0.0222(14) 0.0161(13) 0.0280(13) 0.0072(11) 0.0047(10) -0.0005(10)
C8 0.051(2) 0.0246(17) 0.050(2) 0.0025(16) 0.0293(18) -0.0030(15)

loop_
_atom_type_symbol
_atom_type_description
_atom_type_scat_dispersion_real
_atom_type_scat_dispersion_imag
_atom_type_scat_source
C C 0.0033 0.0016 'International Tables Vol C Tables 4.2.6.8 and 6.1.1.4'
H H 0.0000 0.0000 'International Tables Vol C Tables 4.2.6.8 and 6.1.1.4'
O O 0.0106 0.0060 'International Tables Vol C Tables 4.2.6.8 and 6.1.1.4'
Pb Pb -3.3944 10.1111 'International Tables Vol C Tables 4.2.6.8 and 6.1.1.4'

loop_
_geom_angle_atom_site_label_1
_geom_angle_atom_site_label_2
_geom_angle_atom_site_label_3
_geom_angle_site_symmetry_1
_geom_angle_site_symmetry_3
_geom_angle
_geom_angle_publ_flag
C1 Pb1 C1 3_565 2_665 103.77(7) ?
C1 Pb1 C1 3_565 . 103.77(7) ?
C1 Pb1 C1 2_665 . 103.76(7) ?
C1 Pb1 Pb1 3_565 13_566 114.70(6) ?
C1 Pb1 Pb1 2_665 13_566 114.71(6) ?
C1 Pb1 Pb1 . 13_566 114.71(6) ?
C7 O1 C8 . . 112.6(2) ?
C2 C1 C6 . . 119.8(2) ?
C2 C1 Pb1 . . 124.35(18) ?
C6 C1 Pb1 . . 115.85(19) ?
C1 C2 C3 . . 119.2(2) ?
C1 C2 C7 . . 120.4(2) ?
C3 C2 C7 . . 120.4(2) ?
C4 C3 C2 . . 120.5(3) ?
C5 C4 C3 . . 120.4(3) ?
C4 C5 C6 . . 119.8(3) ?
C5 C6 C1 . . 120.4(3) ?
O1 C7 C2 . . 110.8(2) ?

loop_
_geom_bond_atom_site_label_1
_geom_bond_atom_site_label_2
_geom_bond_site_symmetry_2
_geom_bond_distance
_geom_bond_publ_flag
Pb1 C1 3_565 2.234(3) ?
Pb1 C1 2_665 2.234(3) ?
Pb1 C1 . 2.234(3) ?
Pb1 Pb1 13_566 2.8712(3) ?
O1 C7 . 1.385(3) ?
O1 C8 . 1.416(4) ?
C1 C2 . 1.396(4) ?
C1 C6 . 1.399(4) ?
C2 C3 . 1.400(4) ?
C2 C7 . 1.506(4) ?
C3 C4 . 1.384(4) ?
C4 C5 . 1.382(4) ?
C5 C6 . 1.390(4) ?

loop_
_geom_torsion_atom_site_label_1
_geom_torsion_atom_site_label_2
_geom_torsion_atom_site_label_3
_geom_torsion_atom_site_label_4
_geom_torsion_site_symmetry_1
_geom_torsion_site_symmetry_2
_geom_torsion_site_symmetry_3
_geom_torsion_site_symmetry_4
_geom_torsion
_geom_torsion_publ_flag
C6 C1 C2 C3 . . . . 0.0(4) ?
Pb1 C1 C2 C3 . . . . 177.56(18) ?
C6 C1 C2 C7 . . . . 179.8(2) ?
Pb1 C1 C2 C7 . . . . -2.7(3) ?
C1 C2 C3 C4 . . . . 0.1(4) ?
C7 C2 C3 C4 . . . . -179.6(2) ?
C2 C3 C4 C5 . . . . 0.1(4) ?
C3 C4 C5 C6 . . . . -0.6(4) ?
C4 C5 C6 C1 . . . . 0.7(4) ?
C2 C1 C6 C5 . . . . -0.5(4) ?
Pb1 C1 C6 C5 . . . . -178.2(2) ?
C8 O1 C7 C2 . . . . 174.0(3) ?
C1 C2 C7 O1 . . . . -177.5(3) ?
C3 C2 C7 O1 . . . . 2.3(4) ?
